data_2208434
loop_
_publ_author_name
'Sciortino, Natasha F.'
'Kepert, Cameron J.'

_publ_section_title
;
 3-Methyl-1-(3-methylpyridinium-4-yl)pyridinium dichloride monohydrate
;
_journal_coeditor_code TK6301
_journal_issue 3
_journal_name_full 'Acta Crystallographica Section E'
_journal_page_first o997
_journal_page_last o998
_journal_paper_doi 10.1107/S1600536806004533
_journal_volume 62
_journal_year 2006
_chemical_formula_iupac 'C12 H14 N2 2+ , 2Cl - , H2 O'
_chemical_formula_moiety 'C12 H14 N2 2+ , 2Cl - , H2 O'
_chemical_formula_sum 'C12 H16 Cl2 N2 O'
_chemical_formula_weight 275.17
_chemical_name_systematic
;
3-Methyl-1-(3-methylpyridinium-4-yl)pyridinium dichloride monohydrate
;
_space_group_IT_number 2
_symmetry_cell_setting triclinic
_symmetry_space_group_name_Hall '-P 1'
_symmetry_space_group_name_H-M 'P -1'
_atom_sites_solution_hydrogens geom
_atom_sites_solution_primary direct
_atom_sites_solution_secondary difmap
_audit_creation_method SHELXL-97
_cell_angle_alpha 78.987(2)
_cell_angle_beta 74.273(2)
_cell_angle_gamma 70.079(2)
_cell_formula_units_Z 2
_cell_length_a 7.3062(8)
_cell_length_b 7.9701(8)
_cell_length_c 12.7134(13)
_cell_measurement_reflns_used 2766
_cell_measurement_temperature 105(2)
_cell_measurement_theta_max 27.8
_cell_measurement_theta_min 2.7
_cell_volume 665.97(12)
_computing_cell_refinement SMART
_computing_data_collection 'SMART (Bruker, 1997)'
_computing_data_reduction 'SAINT-Plus (Bruker, 1997)'
_computing_molecular_graphics
;ORTEP-3 (Farrugia, 1997) and MERCURY (Version 1.4;
Bruno <i>et al.</i>, 2002)
;
_computing_structure_refinement 'SHELXL97 (Sheldrick, 1997)'
_computing_structure_solution 'SHELXS97 (Sheldrick, 1990)'
_diffrn_ambient_temperature 105(2)
_diffrn_measured_fraction_theta_full 0.941
_diffrn_measured_fraction_theta_max 0.941
_diffrn_measurement_device_type 'Bruker SMART 1000 CCD'
_diffrn_measurement_method \w
_diffrn_radiation_monochromator graphite
_diffrn_radiation_source 'fine-focus sealed tube'
_diffrn_radiation_type MoK\a
_diffrn_radiation_wavelength 0.71073
_diffrn_reflns_av_R_equivalents 0.026
_diffrn_reflns_av_sigmaI/netI 0.031
_diffrn_reflns_limit_h_max 9
_diffrn_reflns_limit_h_min -8
_diffrn_reflns_limit_k_max 10
_diffrn_reflns_limit_k_min -10
_diffrn_reflns_limit_l_max 16
_diffrn_reflns_limit_l_min -16
_diffrn_reflns_number 6341
_diffrn_reflns_theta_full 28.1
_diffrn_reflns_theta_max 28.08
_diffrn_reflns_theta_min 1.67
_diffrn_standards_decay_% 0.00
_diffrn_standards_interval_time 940
_diffrn_standards_number 72
_exptl_absorpt_coefficient_mu 0.473
_exptl_absorpt_correction_T_max 0.950
_exptl_absorpt_correction_T_min 0.785
_exptl_absorpt_correction_type multi-scan
_exptl_absorpt_process_details '(SADABS; Sheldrick, 1996)'
_exptl_crystal_colour colourless
_exptl_crystal_density_diffrn 1.372
_exptl_crystal_density_method 'not measured'
_exptl_crystal_description 'flat needle'
_exptl_crystal_F_000 288
_exptl_crystal_size_max 0.55
_exptl_crystal_size_mid 0.26
_exptl_crystal_size_min 0.10
_refine_diff_density_max 0.39
_refine_diff_density_min -0.30
_refine_ls_extinction_method none
_refine_ls_goodness_of_fit_ref 1.20
_refine_ls_hydrogen_treatment mixed
_refine_ls_matrix_type full
_refine_ls_number_parameters 165
_refine_ls_number_reflns 3052
_refine_ls_number_restraints 0
_refine_ls_restrained_S_all 1.20
_refine_ls_R_factor_all 0.052
_refine_ls_R_factor_gt 0.043
_refine_ls_shift/su_max 0.000
_refine_ls_shift/su_mean 0.000
_refine_ls_structure_factor_coef Fsqd
_refine_ls_weighting_details 'calc w=1/[\s^2^(Fo^2^)+(0.0137P)^2^+1.3181P] where P=(Fo^2^+2Fc^2^)/3'
_refine_ls_weighting_scheme calc
_refine_ls_wR_factor_gt 0.103
_refine_ls_wR_factor_ref 0.108
_reflns_number_gt 2616
_reflns_number_total 3052
_reflns_threshold_expression I>2\s(I)
_cod_data_source_file tk6301.cif
_cod_data_source_block I
_cod_database_code 2208434
_cod_database_fobs_code 2208434

loop_
_symmetry_equiv_pos_as_xyz
'x, y, z'
'-x, -y, -z'

loop_
_atom_site_type_symbol
_atom_site_label
_atom_site_fract_x
_atom_site_fract_y
_atom_site_fract_z
_atom_site_U_iso_or_equiv
_atom_site_adp_type
_atom_site_calc_flag
_atom_site_refinement_flags
_atom_site_occupancy
O O20 0.6764(3) 0.7577(3) 0.70273(17) 0.0264(4) Uani d . 1
H H20 0.729(5) 0.646(5) 0.731(3) 0.040 Uiso d . 1
H H21 0.763(6) 0.800(5) 0.698(3) 0.040 Uiso d . 1
Cl Cl1 0.86086(9) 0.37841(8) 0.83333(5) 0.01867(15) Uani d . 1
H H50 0.140(5) 0.097(4) 1.117(3) 0.028 Uiso d . 1
Cl Cl2 0.01971(9) 0.91059(8) 0.71411(5) 0.01997(15) Uani d . 1
N N1 0.4293(3) 0.2080(3) 0.71955(16) 0.0147(4) Uani d . 1
N N2 0.1958(3) 0.1111(3) 1.05127(18) 0.0197(5) Uani d . 1
C C1 0.5714(4) 0.2593(3) 0.4985(2) 0.0183(5) Uani d . 1
H H1 0.6199 0.2771 0.4212 0.022 Uiso calc R 1
C C2 0.3962(4) 0.2158(3) 0.5395(2) 0.0192(5) Uani d . 1
H H2 0.3245 0.2042 0.4906 0.023 Uiso calc R 1
C C3 0.3250(4) 0.1892(3) 0.6515(2) 0.0174(5) Uani d . 1
H H3 0.2050 0.1583 0.6805 0.021 Uiso calc R 1
C C4 0.6024(3) 0.2507(3) 0.6816(2) 0.0154(5) Uani d . 1
H H4 0.6715 0.2623 0.7319 0.018 Uiso calc R 1
C C5 0.6784(4) 0.2774(3) 0.5693(2) 0.0165(5) Uani d . 1
C C6 0.3545(3) 0.1762(3) 0.83697(19) 0.0156(5) Uani d . 1
C C7 0.3318(4) 0.0083(3) 0.8776(2) 0.0178(5) Uani d . 1
H H7 0.3720 -0.0834 0.8305 0.021 Uiso calc R 1
C C8 0.2495(4) -0.0222(3) 0.9879(2) 0.0195(5) Uani d . 1
H H8 0.2311 -0.1353 1.0185 0.023 Uiso calc R 1
C C9 0.2195(3) 0.2720(3) 1.0133(2) 0.0169(5) Uani d . 1
H H9 0.1806 0.3601 1.0626 0.020 Uiso calc R 1
C C10 0.3002(3) 0.3137(3) 0.9027(2) 0.0152(5) Uani d . 1
C C11 0.8730(4) 0.3179(4) 0.5288(2) 0.0224(5) Uani d . 1
H H11A 0.8889 0.3839 0.5816 0.034 Uiso calc R 1
H H11B 0.8744 0.3911 0.4574 0.034 Uiso calc R 1
H H11C 0.9830 0.2054 0.5208 0.034 Uiso calc R 1
C C12 0.3118(4) 0.5000(3) 0.8616(2) 0.0203(5) Uani d . 1
H H12A 0.4520 0.4975 0.8402 0.030 Uiso calc R 1
H H12B 0.2401 0.5786 0.9200 0.030 Uiso calc R 1
H H12C 0.2509 0.5457 0.7978 0.030 Uiso calc R 1

loop_
_atom_site_aniso_label
_atom_site_aniso_U_11
_atom_site_aniso_U_22
_atom_site_aniso_U_33
_atom_site_aniso_U_12
_atom_site_aniso_U_13
_atom_site_aniso_U_23
O20 0.0259(11) 0.0299(11) 0.0240(10) -0.0080(9) -0.0088(8) -0.0005(8)
Cl1 0.0185(3) 0.0191(3) 0.0205(3) -0.0065(2) -0.0056(2) -0.0038(2)
Cl2 0.0226(3) 0.0212(3) 0.0151(3) -0.0087(2) 0.0007(2) -0.0031(2)
N1 0.0151(10) 0.0165(10) 0.0117(9) -0.0051(8) -0.0013(8) -0.0013(8)
N2 0.0154(10) 0.0292(12) 0.0126(10) -0.0069(9) -0.0013(8) -0.0001(9)
C1 0.0199(12) 0.0201(12) 0.0134(11) -0.0044(10) -0.0029(9) -0.0022(9)
C2 0.0180(12) 0.0240(13) 0.0163(12) -0.0043(10) -0.0052(10) -0.0059(10)
C3 0.0150(11) 0.0220(12) 0.0175(12) -0.0069(9) -0.0037(9) -0.0051(10)
C4 0.0124(11) 0.0167(11) 0.0176(11) -0.0043(9) -0.0033(9) -0.0034(9)
C5 0.0150(11) 0.0157(11) 0.0171(12) -0.0032(9) -0.0018(9) -0.0030(9)
C6 0.0117(11) 0.0222(12) 0.0128(11) -0.0058(9) -0.0031(9) -0.0002(9)
C7 0.0167(12) 0.0185(12) 0.0189(12) -0.0050(9) -0.0050(9) -0.0030(10)
C8 0.0177(12) 0.0206(12) 0.0195(12) -0.0071(10) -0.0038(10) 0.0013(10)
C9 0.0139(11) 0.0216(12) 0.0153(11) -0.0039(9) -0.0030(9) -0.0058(10)
C10 0.0109(10) 0.0190(12) 0.0166(11) -0.0047(9) -0.0046(9) -0.0016(9)
C11 0.0188(13) 0.0313(14) 0.0187(12) -0.0128(11) -0.0003(10) -0.0022(11)
C12 0.0184(12) 0.0176(12) 0.0240(13) -0.0051(10) -0.0017(10) -0.0054(10)

loop_
_atom_type_symbol
_atom_type_description
_atom_type_scat_dispersion_real
_atom_type_scat_dispersion_imag
_atom_type_scat_source
C C 0.0033 0.0016 'International Tables Vol C Tables 4.2.6.8 and 6.1.1.4'
H H 0.0000 0.0000 'International Tables Vol C Tables 4.2.6.8 and 6.1.1.4'
N N 0.0061 0.0033 'International Tables Vol C Tables 4.2.6.8 and 6.1.1.4'
Cl Cl 0.1484 0.1585 'International Tables Vol C Tables 4.2.6.8 and 6.1.1.4'
O O 0.0106 0.0060 'International Tables Vol C Tables 4.2.6.8 and 6.1.1.4'

loop_
_geom_angle_atom_site_label_1
_geom_angle_atom_site_label_2
_geom_angle_atom_site_label_3
_geom_angle
H20 O20 H21 101(3)
C3 N1 C4 122.5(2)
C3 N1 C6 118.1(2)
C4 N1 C6 119.4(2)
C9 N2 C8 123.4(2)
C9 N2 H50 117(2)
C8 N2 H50 120(2)
C2 C1 C5 120.7(2)
C2 C1 H1 119.7
C5 C1 H1 119.7
C1 C2 C3 120.1(2)
C1 C2 H2 119.9
C3 C2 H2 119.9
N1 C3 C2 118.8(2)
N1 C3 H3 120.6
C2 C3 H3 120.6
N1 C4 C5 120.1(2)
N1 C4 H4 120.0
C5 C4 H4 120.0
C4 C5 C1 117.9(2)
C4 C5 C11 119.4(2)
C1 C5 C11 122.7(2)
C7 C6 C10 123.0(2)
C7 C6 N1 117.0(2)
C10 C6 N1 119.9(2)
C8 C7 C6 118.3(2)
C8 C7 H7 120.9
C6 C7 H7 120.9
N2 C8 C7 118.8(2)
N2 C8 H8 120.6
C7 C8 H8 120.6
N2 C9 C10 121.3(2)
N2 C9 H9 119.3
C10 C9 H9 119.3
C6 C10 C9 115.3(2)
C6 C10 C12 124.9(2)
C9 C10 C12 119.8(2)
C5 C11 H11A 109.5
C5 C11 H11B 109.5
H11A C11 H11B 109.5
C5 C11 H11C 109.5
H11A C11 H11C 109.5
H11B C11 H11C 109.5
C10 C12 H12A 109.5
C10 C12 H12B 109.5
H12A C12 H12B 109.5
C10 C12 H12C 109.5
H12A C12 H12C 109.5
H12B C12 H12C 109.5

loop_
_geom_bond_atom_site_label_1
_geom_bond_atom_site_label_2
_geom_bond_distance
O20 H20 0.89(4)
O20 H21 0.80(4)
N1 C3 1.355(3)
N1 C4 1.360(3)
N1 C6 1.449(3)
N2 C9 1.334(3)
N2 C8 1.342(3)
N2 H50 0.83(3)
C1 C2 1.379(4)
C1 C5 1.396(3)
C1 H1 0.9500
C2 C3 1.379(3)
C2 H2 0.9500
C3 H3 0.9500
C4 C5 1.388(3)
C4 H4 0.9500
C5 C11 1.498(3)
C6 C7 1.388(3)
C6 C10 1.389(3)
C7 C8 1.378(3)
C7 H7 0.9500
C8 H8 0.9500
C9 C10 1.393(3)
C9 H9 0.9500
C10 C12 1.500(3)
C11 H11A 0.9800
C11 H11B 0.9800
C11 H11C 0.9800
C12 H12A 0.9800
C12 H12B 0.9800
C12 H12C 0.9800

loop_
_geom_hbond_atom_site_label_D
_geom_hbond_atom_site_label_H
_geom_hbond_atom_site_label_A
_geom_hbond_site_symmetry_A
_geom_hbond_distance_DH
_geom_hbond_distance_HA
_geom_hbond_distance_DA
_geom_hbond_angle_DHA
_geom_hbond_publ_flag
O20 H20 Cl1 . 0.89(4) 2.32(4) 3.199(2) 170(3) y
O20 H21 Cl2 1_655 0.80(4) 2.40(4) 3.185(2) 171(4) y
N2 H50 Cl2 2_567 0.83(3) 2.15(3) 2.975(2) 174(3) y

loop_
_geom_torsion_atom_site_label_1
_geom_torsion_atom_site_label_2
_geom_torsion_atom_site_label_3
_geom_torsion_atom_site_label_4
_geom_torsion
C10 C6 N1 C4 62.9(3)

loop_
_cod_related_entry_id
_cod_related_entry_database
_cod_related_entry_code
1 ChemSpider 21126314
